data_7110193
loop_
_publ_author_name
'Xiaorong Wang'
'Daniel Fortin'
'Gessie Brisard'
'Pierre D. Harvey'

_publ_section_title
;
 Electronic communication across N-linked unconjugated polymers: important
 insight into the charge transfer processes of polyaniline
;
_journal_name_full Chem.Commun.
_journal_page_first 350
_journal_paper_doi 10.1039/c3cc47092j
_journal_volume 50
_journal_year 2014
_chemical_compound_source 'synthesis as described'
_chemical_formula_moiety 'C30 H34 N2 O2 Si2'
_chemical_formula_sum 'C30 H34 N2 O2 Si2'
_chemical_formula_weight 510.77
_chemical_name_systematic
;
 ?
;
_space_group_IT_number 14
_symmetry_cell_setting monoclinic
_symmetry_Int_Tables_number 14
_symmetry_space_group_name_Hall '-P 2ybc'
_symmetry_space_group_name_H-M 'P 1 21/c 1'
_atom_sites_solution_hydrogens geom
_atom_sites_solution_primary direct
_atom_sites_solution_secondary difmap
_audit_conform_dict_location ftp://ftp.iucr.org/pub/cif_core.dic
_audit_conform_dict_name cif_core.dic
_audit_conform_dict_version 2.4
_audit_creation_date 2013-03-07T09:28:23-00:00
_audit_creation_method 'WinGX routine CIF_UPDATE'
_cell_angle_alpha 90
_cell_angle_beta 113.2100(10)
_cell_angle_gamma 90
_cell_formula_units_Z 4
_cell_length_a 12.4957(5)
_cell_length_b 22.4434(8)
_cell_length_c 11.2136(4)
_cell_measurement_reflns_used 0
_cell_measurement_temperature 173(2)
_cell_measurement_theta_max 0
_cell_measurement_theta_min 0
_cell_measurement_wavelength 1.54186
_cell_volume 2890.29(19)
_computing_molecular_graphics 'Ortep-3 for Windows (Farrugia, 1997)'
_computing_publication_material 'WinGX publication routines (Farrugia, 1999)'
_computing_structure_refinement 'SHELXL-97 (Sheldrick, 2008)'
_diffrn_ambient_temperature 173(2)
_diffrn_measured_fraction_theta_full 0.995
_diffrn_measured_fraction_theta_max 0.978
_diffrn_radiation_monochromator graphite
_diffrn_radiation_probe x-ray
_diffrn_radiation_type CuK\a
_diffrn_radiation_wavelength 1.54186
_diffrn_reflns_av_R_equivalents 0.0528
_diffrn_reflns_av_unetI/netI 0.0329
_diffrn_reflns_limit_h_max 15
_diffrn_reflns_limit_h_min -15
_diffrn_reflns_limit_k_max 27
_diffrn_reflns_limit_k_min -27
_diffrn_reflns_limit_l_max 13
_diffrn_reflns_limit_l_min -11
_diffrn_reflns_number 35203
_diffrn_reflns_theta_full 67.5
_diffrn_reflns_theta_max 70.85
_diffrn_reflns_theta_min 3.85
_exptl_absorpt_coefficient_mu 1.33
_exptl_absorpt_correction_T_max 0.7534
_exptl_absorpt_correction_T_min 0.5115
_exptl_absorpt_correction_type multi-scan
_exptl_absorpt_process_details SADABS
_exptl_crystal_colour colourless
_exptl_crystal_density_diffrn 1.174
_exptl_crystal_density_method 'not measured'
_exptl_crystal_description prism
_exptl_crystal_F_000 1088
_exptl_crystal_size_max 0.55
_exptl_crystal_size_mid 0.17
_exptl_crystal_size_min 0.1
_refine_diff_density_max 0.715
_refine_diff_density_min -0.527
_refine_diff_density_rms 0.073
_refine_ls_extinction_coef 0.0010(2)
_refine_ls_extinction_expression Fc^*^=kFc[1+0.001xFc^2^\l^3^/sin(2\q)]^-1/4^
_refine_ls_extinction_method SHELXL
_refine_ls_goodness_of_fit_ref 1.155
_refine_ls_hydrogen_treatment constr
_refine_ls_matrix_type full
_refine_ls_number_parameters 298
_refine_ls_number_reflns 5446
_refine_ls_number_restraints 0
_refine_ls_restrained_S_all 1.155
_refine_ls_R_factor_all 0.0772
_refine_ls_R_factor_gt 0.0666
_refine_ls_shift/su_max 0.004
_refine_ls_shift/su_mean 0
_refine_ls_structure_factor_coef Fsqd
_refine_ls_weighting_details 'calc w=1/[\s^2^(Fo^2^)+(0.0890P)^2^+2.8058P] where P=(Fo^2^+2Fc^2^)/3'
_refine_ls_weighting_scheme calc
_refine_ls_wR_factor_gt 0.1813
_refine_ls_wR_factor_ref 0.1936
_reflns_number_gt 4553
_reflns_number_total 5446
_reflns_threshold_expression >2\s(I)
_cod_data_source_file c3cc47092j.txt
_cod_data_source_block 5
_cod_original_sg_symbol_H-M 'P 21/c'
_cod_database_code 7110193

loop_
_symmetry_equiv_pos_as_xyz
'x, y, z'
'-x, y+1/2, -z+1/2'
'-x, -y, -z'
'x, -y-1/2, z-1/2'

loop_
_atom_site_label
_atom_site_type_symbol
_atom_site_fract_x
_atom_site_fract_y
_atom_site_fract_z
_atom_site_U_iso_or_equiv
_atom_site_adp_type
_atom_site_occupancy
_atom_site_symmetry_multiplicity
_atom_site_calc_flag
_atom_site_refinement_flags
C1 C 0.5661(3) -0.14060(15) 0.6891(3) 0.0518(9) Uani 1 1 d .
H1A H 0.5084 -0.1095 0.6802 0.078 Uiso 1 1 calc R
H1B H 0.5465 -0.1766 0.7258 0.078 Uiso 1 1 calc R
H1C H 0.566 -0.1498 0.6036 0.078 Uiso 1 1 calc R
C2 C 0.7597(2) -0.16378(11) 0.8539(2) 0.0285(6) Uani 1 1 d .
C3 C 0.8602(2) -0.17865(12) 0.8370(3) 0.0311(6) Uani 1 1 d .
H3 H 0.8774 -0.1596 0.7709 0.037 Uiso 1 1 calc R
C4 C 0.9362(2) -0.22099(12) 0.9154(3) 0.0319(6) Uani 1 1 d .
H4 H 1.0052 -0.2306 0.9032 0.038 Uiso 1 1 calc R
C5 C 0.9117(3) -0.24969(13) 1.0124(3) 0.0383(2) Uani 1 1 d .
C6 C 0.8077(2) -0.23621(13) 1.0259(3) 0.0349(6) Uani 1 1 d .
H6 H 0.7886 -0.2564 1.0894 0.042 Uiso 1 1 calc R
C7 C 0.7326(2) -0.19376(12) 0.9476(3) 0.0342(6) Uani 1 1 d .
H7 H 0.6622 -0.1849 0.9575 0.041 Uiso 1 1 calc R
C8 C 0.9920(3) -0.29354(13) 1.0966(3) 0.0383(2) Uani 1 1 d .
C9 C 1.0561(3) -0.33080(13) 1.1623(3) 0.0383(2) Uani 1 1 d .
C10 C 1.0746(4) -0.46218(18) 1.1651(4) 0.0693(11) Uani 1 1 d .
H10A H 1.1141 -0.4974 1.2147 0.104 Uiso 1 1 calc R
H10B H 1.0781 -0.463 1.0793 0.104 Uiso 1 1 calc R
H10C H 0.9931 -0.4622 1.155 0.104 Uiso 1 1 calc R
C11 C 1.1559(3) -0.39429(17) 1.4200(3) 0.0549(9) Uani 1 1 d .
H11A H 1.1922 -0.3573 1.4637 0.082 Uiso 1 1 calc R
H11B H 1.2026 -0.4284 1.4668 0.082 Uiso 1 1 calc R
H11C H 1.0772 -0.3975 1.4187 0.082 Uiso 1 1 calc R
C12 C 1.2958(3) -0.38691(16) 1.2542(3) 0.0482(8) Uani 1 1 d .
H12A H 1.3249 -0.3463 1.2796 0.072 Uiso 1 1 calc R
H12B H 1.2931 -0.3954 1.1673 0.072 Uiso 1 1 calc R
H12C H 1.3479 -0.4154 1.3163 0.072 Uiso 1 1 calc R
C13 C 0.9646(3) 0.12269(14) 0.7737(3) 0.0436(8) Uani 1 1 d .
H13A H 0.972 0.1328 0.8616 0.065 Uiso 1 1 calc R
H13B H 0.9851 0.1575 0.7341 0.065 Uiso 1 1 calc R
H13C H 1.0173 0.0897 0.7778 0.065 Uiso 1 1 calc R
C14 C 0.7667(2) 0.15277(11) 0.6361(2) 0.0296(6) Uani 1 1 d .
C15 C 0.6771(2) 0.16757(12) 0.6744(3) 0.0327(6) Uani 1 1 d .
H15 H 0.6666 0.1455 0.7413 0.039 Uiso 1 1 calc R
C16 C 0.6030(2) 0.21445(12) 0.6153(3) 0.0345(6) Uani 1 1 d .
H16 H 0.5415 0.2243 0.6413 0.041 Uiso 1 1 calc R
C17 C 0.6186(3) 0.24750(14) 0.5170(3) 0.0405(2) Uani 1 1 d .
C18 C 0.7111(2) 0.23351(12) 0.4827(3) 0.0339(6) Uani 1 1 d .
H18 H 0.724 0.2564 0.4183 0.041 Uiso 1 1 calc R
C19 C 0.7846(2) 0.18651(12) 0.5415(3) 0.0326(6) Uani 1 1 d .
H19 H 0.8474 0.1772 0.5172 0.039 Uiso 1 1 calc R
C20 C 0.5399(3) 0.29620(13) 0.4510(3) 0.0405(2) Uani 1 1 d .
C21 C 0.4790(3) 0.33573(13) 0.3962(3) 0.0405(2) Uani 1 1 d .
C22 C 0.2528(4) 0.3744(2) 0.1856(5) 0.0903(17) Uani 1 1 d .
H22A H 0.2711 0.3497 0.124 0.135 Uiso 1 1 calc R
H22B H 0.2056 0.4085 0.1398 0.135 Uiso 1 1 calc R
H22C H 0.2091 0.3506 0.2246 0.135 Uiso 1 1 calc R
C23 C 0.3593(4) 0.44528(16) 0.4371(4) 0.0584(10) Uani 1 1 d .
H23A H 0.3268 0.484 0.4002 0.088 Uiso 1 1 calc R
H23B H 0.4319 0.4513 0.5133 0.088 Uiso 1 1 calc R
H23C H 0.3034 0.4239 0.4626 0.088 Uiso 1 1 calc R
C24 C 0.4748(4) 0.44541(17) 0.2447(4) 0.0602(10) Uani 1 1 d .
H24A H 0.4885 0.4218 0.1785 0.09 Uiso 1 1 calc R
H24B H 0.5497 0.4563 0.3135 0.09 Uiso 1 1 calc R
H24C H 0.4318 0.4816 0.205 0.09 Uiso 1 1 calc R
C25 C 0.8258(2) -0.03866(12) 0.8525(2) 0.0279(6) Uani 1 1 d .
C26 C 0.7186(2) -0.06544(12) 0.7496(2) 0.0276(5) Uani 1 1 d .
C27 C 0.6581(2) -0.03206(12) 0.6432(3) 0.0314(6) Uani 1 1 d .
H27 H 0.5873 -0.0476 0.5813 0.038 Uiso 1 1 calc R
C28 C 0.6962(2) 0.02576(12) 0.6199(2) 0.0294(6) Uani 1 1 d .
C29 C 0.8071(2) 0.05099(11) 0.7210(2) 0.0279(6) Uani 1 1 d .
C30 C 0.8689(2) 0.01719(12) 0.8253(2) 0.0306(6) Uani 1 1 d .
H30 H 0.9434 0.0307 0.8829 0.037 Uiso 1 1 calc R
N1 N 0.68171(18) -0.11963(10) 0.7750(2) 0.0312(5) Uani 1 1 d .
N2 N 0.84511(19) 0.10504(9) 0.6958(2) 0.0304(5) Uani 1 1 d .
O1 O 0.86987(16) -0.06174(9) 0.96059(17) 0.0366(5) Uani 1 1 d .
O2 O 0.64475(17) 0.05259(9) 0.51747(18) 0.0398(5) Uani 1 1 d .
Si1 Si 0.38947(7) 0.40123(4) 0.31435(8) 0.0405(2) Uani 1 1 d .
Si2 Si 1.14774(7) -0.39373(4) 1.25288(8) 0.0383(2) Uani 1 1 d .

loop_
_atom_site_aniso_label
_atom_site_aniso_U_11
_atom_site_aniso_U_22
_atom_site_aniso_U_33
_atom_site_aniso_U_23
_atom_site_aniso_U_13
_atom_site_aniso_U_12
C1 0.0335(16) 0.0406(18) 0.060(2) 0.0124(15) -0.0037(15) -0.0117(13)
C2 0.0269(13) 0.0240(13) 0.0304(13) -0.0009(10) 0.0066(10) -0.0002(10)
C3 0.0334(14) 0.0271(13) 0.0325(13) 0.0032(10) 0.0125(11) 0.0000(11)
C4 0.0312(13) 0.0303(14) 0.0361(14) 0.0041(11) 0.0153(11) 0.0041(11)
C5 0.0385(4) 0.0353(4) 0.0416(4) 0.0083(3) 0.0163(3) 0.0079(3)
C6 0.0359(15) 0.0330(15) 0.0378(15) 0.0080(12) 0.0167(12) 0.0038(12)
C7 0.0306(14) 0.0320(14) 0.0401(15) 0.0017(11) 0.0140(12) 0.0010(11)
C8 0.0385(4) 0.0353(4) 0.0416(4) 0.0083(3) 0.0163(3) 0.0079(3)
C9 0.0385(4) 0.0353(4) 0.0416(4) 0.0083(3) 0.0163(3) 0.0079(3)
C10 0.068(3) 0.046(2) 0.084(3) -0.001(2) 0.020(2) -0.0017(19)
C11 0.054(2) 0.062(2) 0.053(2) 0.0199(17) 0.0259(17) 0.0162(17)
C12 0.0399(17) 0.056(2) 0.0483(18) 0.0117(15) 0.0163(14) 0.0126(15)
C13 0.0323(15) 0.0347(16) 0.0489(17) 0.0076(13) 0.0000(13) -0.0081(12)
C14 0.0310(13) 0.0245(13) 0.0280(13) 0.0001(10) 0.0059(11) -0.0018(10)
C15 0.0381(15) 0.0285(14) 0.0315(13) 0.0011(11) 0.0136(12) -0.0042(11)
C16 0.0361(15) 0.0307(14) 0.0380(15) -0.0019(11) 0.0159(12) 0.0013(11)
C17 0.0404(4) 0.0334(4) 0.0464(5) 0.0049(3) 0.0157(3) 0.0070(3)
C18 0.0393(15) 0.0273(14) 0.0342(14) 0.0048(11) 0.0135(12) 0.0008(11)
C19 0.0326(14) 0.0310(14) 0.0342(14) 0.0029(11) 0.0131(11) 0.0015(11)
C20 0.0404(4) 0.0334(4) 0.0464(5) 0.0049(3) 0.0157(3) 0.0070(3)
C21 0.0404(4) 0.0334(4) 0.0464(5) 0.0049(3) 0.0157(3) 0.0070(3)
C22 0.062(3) 0.069(3) 0.100(4) -0.020(3) -0.012(2) 0.016(2)
C23 0.072(2) 0.0397(19) 0.080(3) 0.0090(17) 0.048(2) 0.0129(17)
C24 0.073(3) 0.055(2) 0.066(2) 0.0196(18) 0.041(2) 0.0180(19)
C25 0.0228(12) 0.0267(13) 0.0285(13) 0.0002(10) 0.0040(10) 0.0015(10)
C26 0.0236(12) 0.0259(13) 0.0299(13) -0.0018(10) 0.0070(10) -0.0008(10)
C27 0.0255(13) 0.0287(14) 0.0307(13) 0.0025(10) 0.0012(11) -0.0006(10)
C28 0.0257(13) 0.0268(13) 0.0287(13) 0.0009(10) 0.0033(10) 0.0008(10)
C29 0.0248(12) 0.0249(13) 0.0308(13) -0.0005(10) 0.0076(10) -0.0004(10)
C30 0.0251(13) 0.0295(14) 0.0292(13) -0.0002(10) 0.0021(10) -0.0034(10)
N1 0.0234(11) 0.0266(11) 0.0351(12) 0.0045(9) 0.0024(9) -0.0022(9)
N2 0.0267(11) 0.0245(11) 0.0341(12) 0.0029(9) 0.0054(9) -0.0027(9)
O1 0.0354(10) 0.0327(10) 0.0307(10) 0.0058(8) 0.0011(8) -0.0020(8)
O2 0.0401(11) 0.0330(11) 0.0318(10) 0.0069(8) -0.0012(9) -0.0022(9)
Si1 0.0404(4) 0.0334(4) 0.0464(5) 0.0049(3) 0.0157(3) 0.0070(3)
Si2 0.0385(4) 0.0353(4) 0.0416(4) 0.0083(3) 0.0163(3) 0.0079(3)

loop_
_atom_type_symbol
_atom_type_description
_atom_type_scat_dispersion_real
_atom_type_scat_dispersion_imag
_atom_type_scat_source
C C 0.0181 0.0091 'International Tables Vol C Tables 4.2.6.8 and 6.1.1.4'
H H 0 0 'International Tables Vol C Tables 4.2.6.8 and 6.1.1.4'
N N 0.0311 0.018 'International Tables Vol C Tables 4.2.6.8 and 6.1.1.4'
O O 0.0492 0.0322 'International Tables Vol C Tables 4.2.6.8 and 6.1.1.4'
Si Si 0.2541 0.3302 'International Tables Vol C Tables 4.2.6.8 and 6.1.1.4'

loop_
_geom_angle_atom_site_label_1
_geom_angle_atom_site_label_2
_geom_angle_atom_site_label_3
_geom_angle
C3 C2 C7 119.3(2)
C3 C2 N1 121.2(2)
C7 C2 N1 119.5(2)
C2 C3 C4 120.7(3)
C3 C4 C5 120.3(3)
C4 C5 C6 118.8(3)
C4 C5 C8 120.7(3)
C6 C5 C8 120.5(3)
C7 C6 C5 120.4(3)
C6 C7 C2 120.3(3)
C9 C8 C5 177.8(3)
C8 C9 Si2 174.7(3)
C15 C14 C19 119.8(2)
C15 C14 N2 121.4(2)
C19 C14 N2 118.7(2)
C16 C15 C14 120.1(3)
C15 C16 C17 120.2(3)
C18 C17 C16 119.0(3)
C18 C17 C20 119.7(3)
C16 C17 C20 121.2(3)
C19 C18 C17 120.5(3)
C18 C19 C14 120.2(3)
C21 C20 C17 178.0(4)
C20 C21 Si1 176.8(3)
O1 C25 C30 121.0(2)
O1 C25 C26 120.3(2)
C30 C25 C26 118.5(2)
C27 C26 N1 123.8(2)
C27 C26 C25 118.2(2)
N1 C26 C25 117.7(2)
C26 C27 C28 123.2(2)
O2 C28 C27 121.5(2)
O2 C28 C29 120.3(2)
C27 C28 C29 118.1(2)
C30 C29 N2 123.3(2)
C30 C29 C28 118.7(2)
N2 C29 C28 117.8(2)
C29 C30 C25 122.5(2)
C26 N1 C2 122.8(2)
C26 N1 C1 118.3(2)
C2 N1 C1 116.2(2)
C29 N2 C14 122.1(2)
C29 N2 C13 118.2(2)
C14 N2 C13 115.4(2)
C24 Si1 C23 110.47(18)
C24 Si1 C22 110.8(2)
C23 Si1 C22 111.0(2)
C24 Si1 C21 107.43(16)
C23 Si1 C21 108.36(16)
C22 Si1 C21 108.60(18)
C11 Si2 C9 109.80(15)
C11 Si2 C12 109.84(17)
C9 Si2 C12 110.00(15)
C11 Si2 C10 110.7(2)
C9 Si2 C10 105.76(17)
C12 Si2 C10 110.70(19)

loop_
_geom_bond_atom_site_label_1
_geom_bond_atom_site_label_2
_geom_bond_distance
C1 N1 1.463(3)
C2 C3 1.383(4)
C2 C7 1.397(4)
C2 N1 1.426(3)
C3 C4 1.385(4)
C4 C5 1.397(4)
C5 C6 1.399(4)
C5 C8 1.456(4)
C6 C7 1.382(4)
C8 C9 1.191(4)
C9 Si2 1.849(3)
C10 Si2 1.859(4)
C11 Si2 1.837(4)
C12 Si2 1.851(3)
C13 N2 1.457(3)
C14 C15 1.389(4)
C14 C19 1.391(4)
C14 N2 1.428(3)
C15 C16 1.386(4)
C16 C17 1.404(4)
C17 C18 1.390(4)
C17 C20 1.461(4)
C18 C19 1.383(4)
C20 C21 1.173(4)
C21 Si1 1.856(3)
C22 Si1 1.850(4)
C23 Si1 1.850(4)
C24 Si1 1.841(4)
C25 O1 1.230(3)
C25 C30 1.443(4)
C25 C26 1.507(3)
C26 C27 1.358(4)
C26 N1 1.370(3)
C27 C28 1.441(4)
C28 O2 1.230(3)
C28 C29 1.513(3)
C29 C30 1.352(4)
C29 N2 1.372(3)

loop_
_geom_torsion_atom_site_label_1
_geom_torsion_atom_site_label_2
_geom_torsion_atom_site_label_3
_geom_torsion_atom_site_label_4
_geom_torsion
C7 C2 C3 C4 -2.7(4)
N1 C2 C3 C4 179.1(2)
C2 C3 C4 C5 0.5(4)
C3 C4 C5 C6 1.9(4)
C3 C4 C5 C8 -179.0(3)
C4 C5 C6 C7 -2.2(4)
C8 C5 C6 C7 178.8(3)
C5 C6 C7 C2 0.0(4)
C3 C2 C7 C6 2.5(4)
N1 C2 C7 C6 -179.3(2)
C4 C5 C8 C9 -83(9)
C6 C5 C8 C9 96(9)
C5 C8 C9 Si2 -7(11)
C19 C14 C15 C16 2.4(4)
N2 C14 C15 C16 179.5(2)
C14 C15 C16 C17 -0.5(4)
C15 C16 C17 C18 -1.7(4)
C15 C16 C17 C20 178.5(3)
C16 C17 C18 C19 2.0(4)
C20 C17 C18 C19 -178.2(3)
C17 C18 C19 C14 -0.2(4)
C15 C14 C19 C18 -2.1(4)
N2 C14 C19 C18 -179.3(2)
C18 C17 C20 C21 -8(10)
C16 C17 C20 C21 17E1(10)
C17 C20 C21 Si1 -62(13)
O1 C25 C26 C27 165.5(3)
C30 C25 C26 C27 -8.9(4)
O1 C25 C26 N1 -8.1(4)
C30 C25 C26 N1 177.4(2)
N1 C26 C27 C28 177.9(3)
C25 C26 C27 C28 4.7(4)
C26 C27 C28 O2 173.7(3)
C26 C27 C28 C29 -1.8(4)
O2 C28 C29 C30 -172.2(3)
C27 C28 C29 C30 3.4(4)
O2 C28 C29 N2 2.1(4)
C27 C28 C29 N2 177.6(2)
N2 C29 C30 C25 177.9(3)
C28 C29 C30 C25 -8.2(4)
O1 C25 C30 C29 -163.4(3)
C26 C25 C30 C29 11.0(4)
C27 C26 N1 C2 155.2(3)
C25 C26 N1 C2 -31.5(4)
C27 C26 N1 C1 -5.5(4)
C25 C26 N1 C1 167.8(3)
C3 C2 N1 C26 -46.6(4)
C7 C2 N1 C26 135.1(3)
C3 C2 N1 C1 114.5(3)
C7 C2 N1 C1 -63.8(4)
C30 C29 N2 C14 -146.1(3)
C28 C29 N2 C14 39.9(4)
C30 C29 N2 C13 9.6(4)
C28 C29 N2 C13 -164.4(3)
C15 C14 N2 C29 44.5(4)
C19 C14 N2 C29 -138.4(3)
C15 C14 N2 C13 -111.9(3)
C19 C14 N2 C13 65.3(3)
C20 C21 Si1 C24 50(5)
C20 C21 Si1 C23 -69(5)
C20 C21 Si1 C22 170(5)
C8 C9 Si2 C11 -127(3)
C8 C9 Si2 C12 112(3)
C8 C9 Si2 C10 -8(3)
